data_1515804
loop_
_publ_author_name
'Peng, Yang'
'Fischer, Roland C.'
'Merrill, W. Alexander'
'Fischer, Jelena'
'Pu, Lihung'
'Ellis, Bobby D.'
'Fettinger, James C.'
'Herber, Rolfe H.'
'Power, Philip P.'

_publ_section_title
;
 Substituent effects in ditetrel alkyne analogues: multiple vs. single
 bonded isomers
;
_journal_issue 4
_journal_name_full 'Chemical Science'
_journal_page_first 461
_journal_paper_doi 10.1039/c0sc00240b
_journal_volume 1
_journal_year 2010
_chemical_formula_moiety 'C66 H90 Cl2 Si2 Sn2, 2(C7 H8)'
_chemical_formula_sum 'C80 H106 Cl2 Si2 Sn2'
_chemical_formula_weight 1432.11
_chemical_name_systematic
;
?
;
_space_group_IT_number 2
_symmetry_cell_setting triclinic
_symmetry_space_group_name_Hall '-P 1'
_symmetry_space_group_name_H-M 'P -1'
_atom_sites_solution_hydrogens geom
_atom_sites_solution_primary direct
_atom_sites_solution_secondary difmap
_audit_creation_method SHELXL-97
_cell_angle_alpha 112.0530(10)
_cell_angle_beta 103.2470(10)
_cell_angle_gamma 103.1560(10)
_cell_formula_units_Z 1
_cell_length_a 11.3422(6)
_cell_length_b 12.9163(6)
_cell_length_c 15.1478(11)
_cell_measurement_reflns_used 6975
_cell_measurement_temperature 90(2)
_cell_measurement_theta_max 30.49
_cell_measurement_theta_min 2.87
_cell_volume 1877.18(19)
_computing_cell_refinement 'SAINT (7.23A) (Bruker, 2005)'
_computing_data_collection 'Apex2 (2.1.2.21) (Bruker, 2005)'
_computing_data_reduction 'SAINT (7.23A) (Bruker, 2005)'
_computing_molecular_graphics 'SHELXTL 5.1, XP (Sheldrick, 1994)'
_computing_publication_material SHELXL97
_computing_structure_refinement 'SHELXL-97 (Sheldrick, 1997)'
_computing_structure_solution 'SHELXS-97 (Sheldrick, 1990)'
_diffrn_ambient_temperature 90(2)
_diffrn_measured_fraction_theta_full 0.999
_diffrn_measured_fraction_theta_max 0.999
_diffrn_measurement_device_type 'Bruker SMART APEXII'
_diffrn_measurement_method '\w and \f'
_diffrn_radiation_monochromator graphite
_diffrn_radiation_source 'fine-focus sealed tube'
_diffrn_radiation_type MoK\a
_diffrn_radiation_wavelength 0.71073
_diffrn_reflns_av_R_equivalents 0.0167
_diffrn_reflns_av_sigmaI/netI 0.0234
_diffrn_reflns_limit_h_max 14
_diffrn_reflns_limit_h_min -14
_diffrn_reflns_limit_k_max 16
_diffrn_reflns_limit_k_min -16
_diffrn_reflns_limit_l_max 19
_diffrn_reflns_limit_l_min -19
_diffrn_reflns_number 16959
_diffrn_reflns_theta_full 27.50
_diffrn_reflns_theta_max 27.50
_diffrn_reflns_theta_min 1.78
_exptl_absorpt_coefficient_mu 0.809
_exptl_absorpt_correction_T_max 0.8511
_exptl_absorpt_correction_T_min 0.6813
_exptl_absorpt_correction_type 'Empirical, SADABS (multi-scan)'
_exptl_absorpt_process_details 'SADABS 2.10 (Sheldrick, 2003)'
_exptl_crystal_colour Light_Yellow/Orange
_exptl_crystal_density_diffrn 1.267
_exptl_crystal_density_method 'not measured'
_exptl_crystal_description Block
_exptl_crystal_F_000 748
_exptl_crystal_size_max 0.51
_exptl_crystal_size_mid 0.30
_exptl_crystal_size_min 0.21
_refine_diff_density_max 1.436
_refine_diff_density_min -0.710
_refine_diff_density_rms 0.085
_refine_ls_extinction_method none
_refine_ls_goodness_of_fit_ref 1.047
_refine_ls_hydrogen_treatment constr
_refine_ls_matrix_type full
_refine_ls_number_parameters 397
_refine_ls_number_reflns 8632
_refine_ls_number_restraints 6
_refine_ls_restrained_S_all 1.047
_refine_ls_R_factor_all 0.0312
_refine_ls_R_factor_gt 0.0295
_refine_ls_shift/su_max 0.002
_refine_ls_shift/su_mean 0.000
_refine_ls_structure_factor_coef Fsqd
_refine_ls_weighting_details 'calc w=1/[\s^2^(Fo^2^)+(0.0495P)^2^+1.3239P] where P=(Fo^2^+2Fc^2^)/3'
_refine_ls_weighting_scheme calc
_refine_ls_wR_factor_gt 0.0800
_refine_ls_wR_factor_ref 0.0813
_reflns_number_gt 8096
_reflns_number_total 8632
_reflns_threshold_expression >2sigma(I)
_cod_data_source_file c0sc00240b.txt
_cod_data_source_block 1390ffmi
_cod_depositor_comments
;
The following automatic conversions were performed:

'_symmetry_cell_setting' value 'Triclinic' changed to 'triclinic'
according to
/usr/data/users/saulius/automatic-downloads/retrospective/RSC/lib/dictionaries/cif_core.dic
dictionary named 'cif_core.dic' version 2.4.2 from 2011-04-26.

Automatic conversion script
Id: cif_fix_values 2281 2013-09-26 08:29:07Z andrius 
;
_cod_original_cell_volume 1877.17(19)
_cod_database_code 1515804

loop_
_symmetry_equiv_pos_as_xyz
'x, y, z'
'-x, -y, -z'

loop_
_atom_site_label
_atom_site_type_symbol
_atom_site_fract_x
_atom_site_fract_y
_atom_site_fract_z
_atom_site_U_iso_or_equiv
_atom_site_adp_type
_atom_site_occupancy
_atom_site_symmetry_multiplicity
_atom_site_calc_flag
_atom_site_refinement_flags
_atom_site_disorder_assembly
_atom_site_disorder_group
Sn1 Sn 0.934976(12) 0.854786(10) 0.509773(9) 0.01895(5) Uani 1 1 d . . .
Cl1 Cl 0.84860(4) 0.96046(4) 0.40539(3) 0.02296(10) Uani 1 1 d . . .
Si1 Si 0.57354(5) 0.95180(4) 0.82650(4) 0.01801(10) Uani 1 1 d . . .
C1 C 0.83304(16) 0.91657(15) 0.61961(13) 0.0154(3) Uani 1 1 d . . .
C2 C 0.82670(16) 1.02815(15) 0.67946(13) 0.0151(3) Uani 1 1 d . . .
C3 C 0.74872(16) 1.03439(15) 0.73927(13) 0.0161(3) Uani 1 1 d . . .
H3 H 0.7484 1.1105 0.7811 0.019 Uiso 1 1 calc R . .
C4 C 0.67117(16) 0.93426(16) 0.74070(13) 0.0161(3) Uani 1 1 d . . .
C5 C 0.67710(17) 0.82425(16) 0.68060(13) 0.0165(3) Uani 1 1 d . . .
H5 H 0.6251 0.7539 0.6787 0.020 Uiso 1 1 calc R . .
C6 C 0.75792(16) 0.81580(15) 0.62337(13) 0.0150(3) Uani 1 1 d . . .
C7 C 0.90192(17) 1.14646(15) 0.68852(13) 0.0156(3) Uani 1 1 d . . .
C8 C 1.02869(17) 1.21040(16) 0.75983(14) 0.0179(3) Uani 1 1 d . . .
C9 C 1.09087(18) 1.32535(17) 0.77471(15) 0.0222(4) Uani 1 1 d . . .
H9 H 1.1766 1.3689 0.8218 0.027 Uiso 1 1 calc R . .
C10 C 1.02980(19) 1.37683(17) 0.72200(16) 0.0238(4) Uani 1 1 d . . .
H10 H 1.0736 1.4551 0.7332 0.029 Uiso 1 1 calc R . .
C11 C 0.90492(19) 1.31433(16) 0.65295(15) 0.0212(4) Uani 1 1 d . . .
H11 H 0.8635 1.3505 0.6174 0.025 Uiso 1 1 calc R . .
C12 C 0.83897(17) 1.19854(15) 0.63481(13) 0.0167(3) Uani 1 1 d . . .
C13 C 1.09420(18) 1.15930(17) 0.82492(14) 0.0208(4) Uani 1 1 d . . .
H13 H 1.0638 1.0709 0.7833 0.025 Uiso 1 1 calc R . .
C14 C 1.24195(19) 1.2065(2) 0.85988(16) 0.0282(4) Uani 1 1 d . . .
H14A H 1.2749 1.2913 0.9081 0.042 Uiso 1 1 calc R . .
H14B H 1.2687 1.1963 0.8009 0.042 Uiso 1 1 calc R . .
H14C H 1.2768 1.1623 0.8929 0.042 Uiso 1 1 calc R . .
C15 C 1.0549(2) 1.1844(2) 0.91953(16) 0.0294(4) Uani 1 1 d . . .
H15A H 1.0968 1.1497 0.9594 0.044 Uiso 1 1 calc R . .
H15B H 0.9609 1.1488 0.8984 0.044 Uiso 1 1 calc R . .
H15C H 1.0821 1.2707 0.9610 0.044 Uiso 1 1 calc R . .
C16 C 0.69979(18) 1.13383(16) 0.56066(14) 0.0200(3) Uani 1 1 d . . .
H16 H 0.6822 1.0463 0.5342 0.024 Uiso 1 1 calc R . .
C17 C 0.6746(2) 1.1611(2) 0.46934(16) 0.0278(4) Uani 1 1 d . . .
H17A H 0.6798 1.2443 0.4922 0.042 Uiso 1 1 calc R . .
H17B H 0.5884 1.1085 0.4197 0.042 Uiso 1 1 calc R . .
H17C H 0.7397 1.1480 0.4377 0.042 Uiso 1 1 calc R . .
C18 C 0.60348(19) 1.16382(19) 0.61364(16) 0.0256(4) Uani 1 1 d . . .
H18A H 0.6097 1.1359 0.6658 0.038 Uiso 1 1 calc R . .
H18B H 0.5156 1.1245 0.5635 0.038 Uiso 1 1 calc R . .
H18C H 0.6235 1.2502 0.6455 0.038 Uiso 1 1 calc R . .
C19 C 0.77315(17) 0.69743(15) 0.57088(13) 0.0157(3) Uani 1 1 d . . .
C20 C 0.69231(17) 0.61515(15) 0.47050(14) 0.0178(3) Uani 1 1 d . . .
C21 C 0.71501(19) 0.50911(16) 0.42403(15) 0.0217(4) Uani 1 1 d . . .
H21 H 0.6618 0.4532 0.3561 0.026 Uiso 1 1 calc R . .
C22 C 0.81412(19) 0.48443(17) 0.47574(16) 0.0235(4) Uani 1 1 d . . .
H22 H 0.8286 0.4122 0.4431 0.028 Uiso 1 1 calc R . .
C23 C 0.89183(19) 0.56497(17) 0.57473(16) 0.0223(4) Uani 1 1 d . . .
H23 H 0.9589 0.5470 0.6098 0.027 Uiso 1 1 calc R . .
C24 C 0.87335(17) 0.67221(16) 0.62386(14) 0.0182(3) Uani 1 1 d . . .
C25 C 0.58239(18) 0.63830(16) 0.41138(14) 0.0202(3) Uani 1 1 d . . .
H25 H 0.5824 0.7184 0.4558 0.024 Uiso 1 1 calc R . .
C26 C 0.6005(2) 0.6409(2) 0.31494(17) 0.0324(5) Uani 1 1 d . . .
H26A H 0.5927 0.5612 0.2672 0.049 Uiso 1 1 calc R . .
H26B H 0.6863 0.6974 0.3326 0.049 Uiso 1 1 calc R . .
H26C H 0.5342 0.6658 0.2833 0.049 Uiso 1 1 calc R . .
C27 C 0.4520(2) 0.5462(2) 0.3849(2) 0.0324(5) Uani 1 1 d . . .
H27A H 0.3827 0.5640 0.3480 0.049 Uiso 1 1 calc R . .
H27B H 0.4395 0.5489 0.4475 0.049 Uiso 1 1 calc R . .
H27C H 0.4500 0.4665 0.3422 0.049 Uiso 1 1 calc R . .
C28 C 0.96092(19) 0.75883(18) 0.73267(15) 0.0229(4) Uani 1 1 d . . .
H28 H 0.9359 0.8314 0.7530 0.027 Uiso 1 1 calc R . .
C29 C 0.9423(3) 0.7058(2) 0.80508(18) 0.0387(5) Uani 1 1 d . . .
H29A H 0.9654 0.6338 0.7864 0.058 Uiso 1 1 calc R . .
H29B H 0.8517 0.6853 0.8006 0.058 Uiso 1 1 calc R . .
H29C H 0.9977 0.7641 0.8748 0.058 Uiso 1 1 calc R . .
C30 C 1.1030(2) 0.7979(2) 0.74195(18) 0.0388(5) Uani 1 1 d . . .
H30A H 1.1307 0.7284 0.7236 0.058 Uiso 1 1 calc R . .
H30B H 1.1560 0.8566 0.8121 0.058 Uiso 1 1 calc R . .
H30C H 1.1133 0.8335 0.6961 0.058 Uiso 1 1 calc R . .
C31 C 0.4951(2) 1.06321(19) 0.82392(16) 0.0277(4) Uani 1 1 d . . .
H31A H 0.4338 1.0342 0.7554 0.041 Uiso 1 1 calc R . .
H31B H 0.5612 1.1390 0.8428 0.041 Uiso 1 1 calc R . .
H31C H 0.4490 1.0750 0.8723 0.041 Uiso 1 1 calc R . .
C32 C 0.6843(2) 1.0040(2) 0.95878(16) 0.0310(5) Uani 1 1 d . . .
H32A H 0.6355 1.0168 1.0052 0.046 Uiso 1 1 calc R . .
H32B H 0.7532 1.0788 0.9795 0.046 Uiso 1 1 calc R . .
H32C H 0.7222 0.9436 0.9610 0.046 Uiso 1 1 calc R . .
C33 C 0.4478(2) 0.80473(19) 0.78345(17) 0.0285(4) Uani 1 1 d . . .
H33A H 0.3941 0.7749 0.7123 0.043 Uiso 1 1 calc R . .
H33B H 0.3935 0.8140 0.8258 0.043 Uiso 1 1 calc R . .
H33C H 0.4897 0.7480 0.7896 0.043 Uiso 1 1 calc R . .
C41 C 0.7076(2) 0.3824(2) 1.00214(18) 0.0466(9) Uani 0.69 1 d PGD A -1
C42 C 0.6494(2) 0.4466(2) 0.9623(2) 0.0421(10) Uani 0.69 1 d PGD A -1
H42 H 0.5793 0.4658 0.9799 0.051 Uiso 0.69 1 calc PR A -1
C43 C 0.6937(3) 0.4827(2) 0.8966(2) 0.0495(10) Uani 0.69 1 d PG A -1
H43 H 0.6539 0.5266 0.8693 0.059 Uiso 0.69 1 calc PR A -1
C44 C 0.7963(3) 0.4546(2) 0.87074(18) 0.0411(8) Uani 0.69 1 d PG A -1
H44 H 0.8266 0.4793 0.8258 0.049 Uiso 0.69 1 calc PR A -1
C45 C 0.8545(2) 0.3904(2) 0.9106(2) 0.0399(8) Uani 0.69 1 d PG A -1
H45 H 0.9246 0.3712 0.8930 0.048 Uiso 0.69 1 calc PR A -1
C46 C 0.8102(2) 0.3543(2) 0.9763(2) 0.0398(8) Uani 0.69 1 d PGD A -1
H46 H 0.8500 0.3104 1.0036 0.048 Uiso 0.69 1 calc PR A -1
C47 C 0.6655(6) 0.3447(5) 1.0756(4) 0.0571(12) Uiso 0.69 1 d PD A -1
H47A H 0.6572 0.4123 1.1285 0.086 Uiso 0.69 1 calc PR A -1
H47B H 0.7299 0.3177 1.1069 0.086 Uiso 0.69 1 calc PR A -1
H47C H 0.5820 0.2794 1.0394 0.086 Uiso 0.69 1 calc PR A -1
C51 C 0.7737(6) 0.4064(6) 0.9487(4) 0.0466(9) Uani 0.31 1 d PGD B -2
C52 C 0.6578(6) 0.4278(6) 0.9377(5) 0.0304(19) Uiso 0.31 1 d PGD B -2
H52 H 0.6293 0.4579 0.8915 0.036 Uiso 0.31 1 calc PR B -2
C53 C 0.5837(6) 0.4052(7) 0.9943(6) 0.087(4) Uiso 0.31 1 d PG B -2
H53 H 0.5045 0.4199 0.9868 0.104 Uiso 0.31 1 calc PR B -2
C54 C 0.6255(6) 0.3612(6) 1.0619(5) 0.0397(19) Uiso 0.31 1 d PG B -2
H54 H 0.5748 0.3458 1.1005 0.048 Uiso 0.31 1 calc PR B -2
C55 C 0.7414(7) 0.3398(7) 1.0729(5) 0.059(3) Uiso 0.31 1 d PG B -2
H55 H 0.7699 0.3097 1.1191 0.071 Uiso 0.31 1 calc PR B -2
C56 C 0.8155(6) 0.3624(7) 1.0163(5) 0.052(3) Uiso 0.31 1 d PGD B -2
H56 H 0.8947 0.3477 1.0238 0.062 Uiso 0.31 1 calc PR B -2
C57 C 0.8502(14) 0.4302(17) 0.8871(12) 0.084(5) Uiso 0.31 1 d PD B -2
H57A H 0.7927 0.4233 0.8245 0.127 Uiso 0.31 1 calc PR B -2
H57B H 0.8943 0.3723 0.8701 0.127 Uiso 0.31 1 calc PR B -2
H57C H 0.9144 0.5109 0.9260 0.127 Uiso 0.31 1 calc PR B -2

loop_
_atom_site_aniso_label
_atom_site_aniso_U_11
_atom_site_aniso_U_22
_atom_site_aniso_U_33
_atom_site_aniso_U_23
_atom_site_aniso_U_13
_atom_site_aniso_U_12
Sn1 0.02223(8) 0.01438(7) 0.02433(8) 0.00906(5) 0.01579(5) 0.00518(5)
Cl1 0.0211(2) 0.0265(2) 0.0202(2) 0.01023(18) 0.00911(16) 0.00513(17)
Si1 0.0170(2) 0.0183(2) 0.0187(2) 0.00693(19) 0.01012(19) 0.00450(18)
C1 0.0156(7) 0.0148(8) 0.0179(8) 0.0086(6) 0.0082(6) 0.0045(6)
C2 0.0141(7) 0.0138(8) 0.0169(8) 0.0076(6) 0.0050(6) 0.0036(6)
C3 0.0162(8) 0.0136(8) 0.0181(8) 0.0063(6) 0.0068(6) 0.0052(6)
C4 0.0151(7) 0.0176(8) 0.0169(8) 0.0084(7) 0.0073(6) 0.0053(6)
C5 0.0164(8) 0.0149(8) 0.0200(8) 0.0091(7) 0.0087(6) 0.0037(6)
C6 0.0162(8) 0.0135(8) 0.0165(8) 0.0073(6) 0.0069(6) 0.0046(6)
C7 0.0166(8) 0.0131(7) 0.0179(8) 0.0065(6) 0.0092(6) 0.0042(6)
C8 0.0175(8) 0.0160(8) 0.0191(8) 0.0062(7) 0.0082(7) 0.0050(7)
C9 0.0177(8) 0.0178(9) 0.0245(9) 0.0059(7) 0.0070(7) 0.0013(7)
C10 0.0232(9) 0.0139(8) 0.0308(10) 0.0091(7) 0.0103(8) 0.0008(7)
C11 0.0239(9) 0.0160(8) 0.0261(9) 0.0115(7) 0.0102(7) 0.0064(7)
C12 0.0174(8) 0.0138(8) 0.0188(8) 0.0069(6) 0.0082(7) 0.0039(6)
C13 0.0183(8) 0.0212(9) 0.0209(8) 0.0088(7) 0.0052(7) 0.0063(7)
C14 0.0207(9) 0.0343(11) 0.0254(10) 0.0103(8) 0.0056(8) 0.0100(8)
C15 0.0264(10) 0.0404(12) 0.0237(10) 0.0163(9) 0.0089(8) 0.0122(9)
C16 0.0191(8) 0.0158(8) 0.0234(9) 0.0096(7) 0.0048(7) 0.0046(7)
C17 0.0289(10) 0.0289(10) 0.0252(10) 0.0141(8) 0.0055(8) 0.0102(8)
C18 0.0187(9) 0.0266(10) 0.0333(10) 0.0156(8) 0.0082(8) 0.0079(7)
C19 0.0176(8) 0.0131(8) 0.0204(8) 0.0089(7) 0.0122(7) 0.0043(6)
C20 0.0197(8) 0.0138(8) 0.0219(8) 0.0087(7) 0.0117(7) 0.0038(6)
C21 0.0244(9) 0.0148(8) 0.0233(9) 0.0057(7) 0.0112(7) 0.0043(7)
C22 0.0254(9) 0.0146(8) 0.0340(10) 0.0094(8) 0.0175(8) 0.0085(7)
C23 0.0218(9) 0.0197(9) 0.0316(10) 0.0137(8) 0.0140(8) 0.0097(7)
C24 0.0177(8) 0.0164(8) 0.0235(9) 0.0106(7) 0.0112(7) 0.0041(6)
C25 0.0221(9) 0.0160(8) 0.0212(8) 0.0077(7) 0.0078(7) 0.0051(7)
C26 0.0277(10) 0.0423(13) 0.0277(10) 0.0204(10) 0.0091(8) 0.0059(9)
C27 0.0215(9) 0.0355(12) 0.0502(13) 0.0288(11) 0.0148(9) 0.0088(9)
C28 0.0235(9) 0.0228(9) 0.0239(9) 0.0111(8) 0.0084(7) 0.0096(7)
C29 0.0495(14) 0.0432(14) 0.0301(11) 0.0209(10) 0.0186(10) 0.0153(11)
C30 0.0235(10) 0.0507(15) 0.0284(11) 0.0116(10) 0.0060(9) 0.0027(10)
C31 0.0271(10) 0.0293(10) 0.0301(10) 0.0110(8) 0.0153(8) 0.0146(8)
C32 0.0300(10) 0.0384(12) 0.0212(9) 0.0111(9) 0.0099(8) 0.0093(9)
C33 0.0269(10) 0.0239(10) 0.0328(11) 0.0104(8) 0.0180(9) 0.0022(8)
C41 0.056(2) 0.0254(15) 0.0314(16) -0.0011(13) 0.0139(15) -0.0079(14)
C42 0.0329(19) 0.049(2) 0.0343(19) 0.0030(17) 0.0182(16) 0.0165(16)
C43 0.046(2) 0.041(2) 0.040(2) 0.0082(17) -0.0021(17) 0.0125(17)
C44 0.050(2) 0.0289(17) 0.0294(17) 0.0049(14) 0.0129(16) 0.0020(16)
C45 0.0394(19) 0.0271(17) 0.051(2) 0.0117(16) 0.0209(17) 0.0123(14)
C46 0.051(2) 0.0248(17) 0.043(2) 0.0136(16) 0.0168(17) 0.0145(15)
C51 0.056(2) 0.0254(15) 0.0314(16) -0.0011(13) 0.0139(15) -0.0079(14)

loop_
_atom_type_symbol
_atom_type_description
_atom_type_scat_dispersion_real
_atom_type_scat_dispersion_imag
_atom_type_scat_source
C C 0.0033 0.0016 'International Tables Vol C Tables 4.2.6.8 and 6.1.1.4'
H H 0.0000 0.0000 'International Tables Vol C Tables 4.2.6.8 and 6.1.1.4'
Si Si 0.0817 0.0704 'International Tables Vol C Tables 4.2.6.8 and 6.1.1.4'
Sn Sn -0.6537 1.4246 'International Tables Vol C Tables 4.2.6.8 and 6.1.1.4'
Cl Cl 0.1484 0.1585 'International Tables Vol C Tables 4.2.6.8 and 6.1.1.4'

loop_
_geom_angle_atom_site_label_1
_geom_angle_atom_site_label_2
_geom_angle_atom_site_label_3
_geom_angle
_geom_angle_site_symmetry_3
C1 Sn1 Cl1 92.89(4) .
C1 Sn1 Cl1 100.55(5) 2_776
Cl1 Sn1 Cl1 85.629(15) 2_776
Sn1 Cl1 Sn1 94.372(15) 2_776
C31 Si1 C33 109.82(10) .
C31 Si1 C32 109.35(10) .
C33 Si1 C32 109.78(11) .
C31 Si1 C4 110.51(9) .
C33 Si1 C4 108.98(9) .
C32 Si1 C4 108.38(9) .
C6 C1 C2 117.23(15) .
C6 C1 Sn1 108.17(12) .
C2 C1 Sn1 134.57(13) .
C3 C2 C1 119.50(15) .
C3 C2 C7 114.91(15) .
C1 C2 C7 125.56(15) .
C2 C3 C4 123.35(16) .
C2 C3 H3 118.3 .
C4 C3 H3 118.3 .
C5 C4 C3 116.73(16) .
C5 C4 Si1 122.84(13) .
C3 C4 Si1 120.32(13) .
C6 C5 C4 121.20(16) .
C6 C5 H5 119.4 .
C4 C5 H5 119.4 .
C5 C6 C1 121.91(16) .
C5 C6 C19 118.72(15) .
C1 C6 C19 119.20(15) .
C12 C7 C8 120.54(16) .
C12 C7 C2 119.22(15) .
C8 C7 C2 119.76(16) .
C9 C8 C7 118.59(17) .
C9 C8 C13 120.09(16) .
C7 C8 C13 121.20(16) .
C10 C9 C8 121.14(17) .
C10 C9 H9 119.4 .
C8 C9 H9 119.4 .
C9 C10 C11 120.08(17) .
C9 C10 H10 120.0 .
C11 C10 H10 120.0 .
C10 C11 C12 120.89(18) .
C10 C11 H11 119.6 .
C12 C11 H11 119.6 .
C11 C12 C7 118.74(16) .
C11 C12 C16 119.43(16) .
C7 C12 C16 121.79(15) .
C8 C13 C14 113.93(16) .
C8 C13 C15 110.89(16) .
C14 C13 C15 108.31(16) .
C8 C13 H13 107.8 .
C14 C13 H13 107.8 .
C15 C13 H13 107.8 .
C13 C14 H14A 109.5 .
C13 C14 H14B 109.5 .
H14A C14 H14B 109.5 .
C13 C14 H14C 109.5 .
H14A C14 H14C 109.5 .
H14B C14 H14C 109.5 .
C13 C15 H15A 109.5 .
C13 C15 H15B 109.5 .
H15A C15 H15B 109.5 .
C13 C15 H15C 109.5 .
H15A C15 H15C 109.5 .
H15B C15 H15C 109.5 .
C12 C16 C18 111.42(16) .
C12 C16 C17 113.20(16) .
C18 C16 C17 108.58(16) .
C12 C16 H16 107.8 .
C18 C16 H16 107.8 .
C17 C16 H16 107.8 .
C16 C17 H17A 109.5 .
C16 C17 H17B 109.5 .
H17A C17 H17B 109.5 .
C16 C17 H17C 109.5 .
H17A C17 H17C 109.5 .
H17B C17 H17C 109.5 .
C16 C18 H18A 109.5 .
C16 C18 H18B 109.5 .
H18A C18 H18B 109.5 .
C16 C18 H18C 109.5 .
H18A C18 H18C 109.5 .
H18B C18 H18C 109.5 .
C20 C19 C24 120.56(16) .
C20 C19 C6 121.24(16) .
C24 C19 C6 118.18(16) .
C21 C20 C19 118.65(17) .
C21 C20 C25 119.20(17) .
C19 C20 C25 122.15(16) .
C22 C21 C20 120.91(18) .
C22 C21 H21 119.5 .
C20 C21 H21 119.5 .
C23 C22 C21 120.04(17) .
C23 C22 H22 120.0 .
C21 C22 H22 120.0 .
C22 C23 C24 121.05(18) .
C22 C23 H23 119.5 .
C24 C23 H23 119.5 .
C23 C24 C19 118.79(17) .
C23 C24 C28 119.61(17) .
C19 C24 C28 121.60(16) .
C20 C25 C27 111.16(16) .
C20 C25 C26 111.63(16) .
C27 C25 C26 110.38(17) .
C20 C25 H25 107.8 .
C27 C25 H25 107.8 .
C26 C25 H25 107.8 .
C25 C26 H26A 109.5 .
C25 C26 H26B 109.5 .
H26A C26 H26B 109.5 .
C25 C26 H26C 109.5 .
H26A C26 H26C 109.5 .
H26B C26 H26C 109.5 .
C25 C27 H27A 109.5 .
C25 C27 H27B 109.5 .
H27A C27 H27B 109.5 .
C25 C27 H27C 109.5 .
H27A C27 H27C 109.5 .
H27B C27 H27C 109.5 .
C24 C28 C29 111.06(18) .
C24 C28 C30 111.68(17) .
C29 C28 C30 110.74(19) .
C24 C28 H28 107.7 .
C29 C28 H28 107.7 .
C30 C28 H28 107.7 .
C28 C29 H29A 109.5 .
C28 C29 H29B 109.5 .
H29A C29 H29B 109.5 .
C28 C29 H29C 109.5 .
H29A C29 H29C 109.5 .
H29B C29 H29C 109.5 .
C28 C30 H30A 109.5 .
C28 C30 H30B 109.5 .
H30A C30 H30B 109.5 .
C28 C30 H30C 109.5 .
H30A C30 H30C 109.5 .
H30B C30 H30C 109.5 .
Si1 C31 H31A 109.5 .
Si1 C31 H31B 109.5 .
H31A C31 H31B 109.5 .
Si1 C31 H31C 109.5 .
H31A C31 H31C 109.5 .
H31B C31 H31C 109.5 .
Si1 C32 H32A 109.5 .
Si1 C32 H32B 109.5 .
H32A C32 H32B 109.5 .
Si1 C32 H32C 109.5 .
H32A C32 H32C 109.5 .
H32B C32 H32C 109.5 .
Si1 C33 H33A 109.5 .
Si1 C33 H33B 109.5 .
H33A C33 H33B 109.5 .
Si1 C33 H33C 109.5 .
H33A C33 H33C 109.5 .
H33B C33 H33C 109.5 .
C42 C41 C46 120.0 .
C42 C41 C47 121.8(3) .
C46 C41 C47 118.2(3) .
C41 C42 C43 120.0 .
C41 C42 H42 120.0 .
C43 C42 H42 120.0 .
C44 C43 C42 120.0 .
C44 C43 H43 120.0 .
C42 C43 H43 120.0 .
C43 C44 C45 120.0 .
C43 C44 H44 120.0 .
C45 C44 H44 120.0 .
C46 C45 C44 120.0 .
C46 C45 H45 120.0 .
C44 C45 H45 120.0 .
C45 C46 C41 120.0 .
C45 C46 H46 120.0 .
C41 C46 H46 120.0 .
C41 C47 H47A 109.5 .
C41 C47 H47B 109.5 .
H47A C47 H47B 109.5 .
C41 C47 H47C 109.5 .
H47A C47 H47C 109.5 .
H47B C47 H47C 109.5 .
C52 C51 C56 120.0 .
C52 C51 C57 118.9(7) .
C56 C51 C57 121.1(7) .
C53 C52 C51 120.0 .
C53 C52 H52 120.0 .
C51 C52 H52 120.0 .
C52 C53 C54 120.0 .
C52 C53 H53 120.0 .
C54 C53 H53 120.0 .
C55 C54 C53 120.0 .
C55 C54 H54 120.0 .
C53 C54 H54 120.0 .
C54 C55 C56 120.0 .
C54 C55 H55 120.0 .
C56 C55 H55 120.0 .
C55 C56 C51 120.0 .
C55 C56 H56 120.0 .
C51 C56 H56 120.0 .
C51 C57 H57A 109.5 .
C51 C57 H57B 109.5 .
H57A C57 H57B 109.5 .
C51 C57 H57C 109.5 .
H57A C57 H57C 109.5 .
H57B C57 H57C 109.5 .

loop_
_geom_bond_atom_site_label_1
_geom_bond_atom_site_label_2
_geom_bond_distance
_geom_bond_site_symmetry_2
Sn1 C1 2.2463(17) .
Sn1 Cl1 2.6157(5) .
Sn1 Cl1 2.6376(5) 2_776
Cl1 Sn1 2.6377(5) 2_776
Si1 C31 1.864(2) .
Si1 C33 1.865(2) .
Si1 C32 1.869(2) .
Si1 C4 1.8760(18) .
C1 C6 1.413(2) .
C1 C2 1.414(2) .
C2 C3 1.398(2) .
C2 C7 1.509(2) .
C3 C4 1.400(2) .
C3 H3 0.9500 .
C4 C5 1.397(2) .
C5 C6 1.394(2) .
C5 H5 0.9500 .
C6 C19 1.507(2) .
C7 C12 1.410(2) .
C7 C8 1.412(2) .
C8 C9 1.397(3) .
C8 C13 1.528(3) .
C9 C10 1.384(3) .
C9 H9 0.9500 .
C10 C11 1.385(3) .
C10 H10 0.9500 .
C11 C12 1.400(2) .
C11 H11 0.9500 .
C12 C16 1.528(2) .
C13 C14 1.532(3) .
C13 C15 1.538(3) .
C13 H13 1.0000 .
C14 H14A 0.9800 .
C14 H14B 0.9800 .
C14 H14C 0.9800 .
C15 H15A 0.9800 .
C15 H15B 0.9800 .
C15 H15C 0.9800 .
C16 C18 1.532(3) .
C16 C17 1.533(3) .
C16 H16 1.0000 .
C17 H17A 0.9800 .
C17 H17B 0.9800 .
C17 H17C 0.9800 .
C18 H18A 0.9800 .
C18 H18B 0.9800 .
C18 H18C 0.9800 .
C19 C20 1.409(3) .
C19 C24 1.410(3) .
C20 C21 1.399(2) .
C20 C25 1.518(3) .
C21 C22 1.388(3) .
C21 H21 0.9500 .
C22 C23 1.383(3) .
C22 H22 0.9500 .
C23 C24 1.395(3) .
C23 H23 0.9500 .
C24 C28 1.521(3) .
C25 C27 1.528(3) .
C25 C26 1.533(3) .
C25 H25 1.0000 .
C26 H26A 0.9800 .
C26 H26B 0.9800 .
C26 H26C 0.9800 .
C27 H27A 0.9800 .
C27 H27B 0.9800 .
C27 H27C 0.9800 .
C28 C29 1.524(3) .
C28 C30 1.531(3) .
C28 H28 1.0000 .
C29 H29A 0.9800 .
C29 H29B 0.9800 .
C29 H29C 0.9800 .
C30 H30A 0.9800 .
C30 H30B 0.9800 .
C30 H30C 0.9800 .
C31 H31A 0.9800 .
C31 H31B 0.9800 .
C31 H31C 0.9800 .
C32 H32A 0.9800 .
C32 H32B 0.9800 .
C32 H32C 0.9800 .
C33 H33A 0.9800 .
C33 H33B 0.9800 .
C33 H33C 0.9800 .
C41 C42 1.3900 .
C41 C46 1.3900 .
C41 C47 1.499(5) .
C42 C43 1.3900 .
C42 H42 0.9500 .
C43 C44 1.3900 .
C43 H43 0.9500 .
C44 C45 1.3900 .
C44 H44 0.9500 .
C45 C46 1.3900 .
C45 H45 0.9500 .
C46 H46 0.9500 .
C47 H47A 0.9800 .
C47 H47B 0.9800 .
C47 H47C 0.9800 .
C51 C52 1.3900 .
C51 C56 1.3900 .
C51 C57 1.478(10) .
C52 C53 1.3900 .
C52 H52 0.9500 .
C53 C54 1.3900 .
C53 H53 0.9500 .
C54 C55 1.3900 .
C54 H54 0.9500 .
C55 C56 1.3900 .
C55 H55 0.9500 .
C56 H56 0.9500 .
C57 H57A 0.9800 .
C57 H57B 0.9800 .
C57 H57C 0.9800 .
